data_7015327
loop_
_publ_author_name
'Ou, Yong-Cong'
'Wang, Jing'
'Leng, Ji-Dong'
'Lin, Zhuo-Jia'
'Tong, Ming-Liang'

_publ_section_title
;
 Two new 1,2,4,5-cyclohexanetetracarboxylate-bridged frameworks with
 metal hydroxide subunits. Synthesis, structures, magnetism and
 adsorption.
;
_journal_issue 14
_journal_name_full 'Dalton transactions (Cambridge, England : 2003)'
_journal_page_first 3592
_journal_page_last 3600
_journal_paper_doi 10.1039/c0dt01497d
_journal_volume 40
_journal_year 2011
_chemical_formula_sum 'C35 H56 N4 Ni4 O32'
_chemical_formula_weight 1279.68
_chemical_name_systematic
;
?
;
_space_group_IT_number 12
_symmetry_cell_setting monoclinic
_symmetry_space_group_name_Hall '-C 2y'
_symmetry_space_group_name_H-M 'C 1 2/m 1'
_atom_sites_solution_hydrogens geom
_atom_sites_solution_primary direct
_atom_sites_solution_secondary difmap
_audit_creation_method SHELXL-97
_cell_angle_alpha 90.00
_cell_angle_beta 97.060(2)
_cell_angle_gamma 90.00
_cell_formula_units_Z 2
_cell_length_a 22.1211(12)
_cell_length_b 17.5536(10)
_cell_length_c 7.0480(5)
_cell_measurement_temperature 150(2)
_cell_volume 2716.0(3)
_computing_cell_refinement 'PROCESS-AUTO (Rigaku, 1998)'
_computing_data_collection 'PROCESS-AUTO (Rigaku, 1998)'
_computing_data_reduction 'PROCESS-AUTO (Rigaku, 1998)'
_computing_molecular_graphics 'Bruker SHELXTL'
_computing_publication_material 'Bruker SHELXTL'
_computing_structure_refinement 'Bruker SHELXTL'
_computing_structure_solution 'Bruker SHELXTL'
_diffrn_ambient_temperature 150(2)
_diffrn_measured_fraction_theta_full 0.962
_diffrn_measured_fraction_theta_max 0.962
_diffrn_measurement_device_type 'Rigaku R-AXIS SPIDER IP'
_diffrn_measurement_method '\w scans'
_diffrn_radiation_monochromator graphite
_diffrn_radiation_source 'fine-focus sealed tube'
_diffrn_radiation_type MoK\a
_diffrn_radiation_wavelength 0.71073
_diffrn_reflns_av_R_equivalents 0.0223
_diffrn_reflns_av_sigmaI/netI 0.0277
_diffrn_reflns_limit_h_max 28
_diffrn_reflns_limit_h_min -23
_diffrn_reflns_limit_k_max 21
_diffrn_reflns_limit_k_min -22
_diffrn_reflns_limit_l_max 9
_diffrn_reflns_limit_l_min -5
_diffrn_reflns_number 7147
_diffrn_reflns_theta_full 27.00
_diffrn_reflns_theta_max 27.00
_diffrn_reflns_theta_min 3.02
_exptl_absorpt_coefficient_mu 1.461
_exptl_absorpt_correction_T_max 0.8107
_exptl_absorpt_correction_T_min 0.6852
_exptl_absorpt_correction_type multi-scan
_exptl_absorpt_process_details '(ABSCOR; Higashi, 1995)'
_exptl_crystal_colour green
_exptl_crystal_density_diffrn 1.565
_exptl_crystal_density_method 'not measured'
_exptl_crystal_description block
_exptl_crystal_F_000 1324
_exptl_crystal_size_max 0.28
_exptl_crystal_size_mid 0.25
_exptl_crystal_size_min 0.15
_refine_diff_density_max 0.995
_refine_diff_density_min -0.653
_refine_diff_density_rms 0.132
_refine_ls_extinction_method none
_refine_ls_goodness_of_fit_ref 1.158
_refine_ls_hydrogen_treatment constr
_refine_ls_matrix_type full
_refine_ls_number_parameters 189
_refine_ls_number_reflns 2938
_refine_ls_number_restraints 19
_refine_ls_restrained_S_all 1.259
_refine_ls_R_factor_all 0.0602
_refine_ls_R_factor_gt 0.0531
_refine_ls_shift/su_max 0.000
_refine_ls_shift/su_mean 0.000
_refine_ls_structure_factor_coef Fsqd
_refine_ls_weighting_details 'calc w=1/[\s^2^(Fo^2^)+(0.0857P)^2^+12.1037P] where P=(Fo^2^+2Fc^2^)/3'
_refine_ls_weighting_scheme calc
_refine_ls_wR_factor_gt 0.1584
_refine_ls_wR_factor_ref 0.1637
_reflns_number_gt 2548
_reflns_number_total 2938
_reflns_threshold_expression >2sigma(I)
_cod_data_source_file c0dt01497d.txt
_cod_data_source_block compound2
_cod_depositor_comments
;
The following automatic conversions were performed:
'_symmetry_cell_setting' value 'Monoclinic' changed to 'monoclinic'
according to '/home/saulius/struct/CIF-dictionaries/cif_core.dic'
dictionary named 'cif_core.dic' version 2.4.1 from 2010-06-29.

Automatic conversion script
Id: cif_fix_enum 1555 2011-01-17 13:19:09Z saulius 
;
_cod_original_sg_symbol_H-M C2/m
_cod_database_code 7015327

loop_
_symmetry_equiv_pos_as_xyz
'x, y, z'
'-x, y, -z'
'x+1/2, y+1/2, z'
'-x+1/2, y+1/2, -z'
'-x, -y, -z'
'x, -y, z'
'-x+1/2, -y+1/2, -z'
'x+1/2, -y+1/2, z'

loop_
_atom_site_label
_atom_site_type_symbol
_atom_site_fract_x
_atom_site_fract_y
_atom_site_fract_z
_atom_site_U_iso_or_equiv
_atom_site_adp_type
_atom_site_occupancy
_atom_site_symmetry_multiplicity
_atom_site_calc_flag
_atom_site_refinement_flags
_atom_site_disorder_assembly
_atom_site_disorder_group
Ni2 Ni 0.24423(3) 0.0000 0.46905(10) 0.0168(2) Uani 1 2 d S . .
Ni1 Ni 0.11447(3) 0.0000 0.70499(11) 0.0205(2) Uani 1 2 d S . .
O1W O 0.0792(3) 0.0000 0.9667(8) 0.0485(14) Uani 1 2 d S A .
H1W H 0.0973 -0.0334 1.0403 0.058 Uiso 1 1 d RD . .
O1 O 0.14990(18) 0.0000 0.4517(6) 0.0194(8) Uani 1 2 d S A .
H1O H 0.1360 -0.0381 0.3857 0.023 Uiso 0.50 1 d PR . .
O2 O 0.16783(15) -0.0873(2) 0.8081(5) 0.0357(8) Uani 1 1 d . A .
O3 O 0.25393(15) -0.08285(18) 0.6725(5) 0.0330(8) Uani 1 1 d . A .
O4 O 0.24003(14) -0.08344(17) 1.2586(5) 0.0278(7) Uani 1 1 d . . .
O5 O 0.14284(15) -0.11886(18) 1.2431(5) 0.0325(8) Uani 1 1 d . . .
H5O H 0.1226 -0.1600 1.2282 0.039 Uiso 1 1 d R . .
C1 C 0.2487(2) -0.1720(2) 0.9207(6) 0.0220(8) Uani 1 1 d . . .
H1 H 0.2887 -0.1536 0.9861 0.026 Uiso 1 1 calc R . .
C2 C 0.20876(18) -0.1940(2) 1.0742(6) 0.0206(8) Uani 1 1 d . . .
H2 H 0.1689 -0.2132 1.0098 0.025 Uiso 1 1 calc R . .
C3 C 0.2393(2) -0.2577(2) 1.2010(6) 0.0237(8) Uani 1 1 d . . .
H3A H 0.2126 -0.2724 1.2979 0.028 Uiso 1 1 calc R . .
H3B H 0.2783 -0.2390 1.2689 0.028 Uiso 1 1 calc R . .
C4 C 0.22078(19) -0.1085(2) 0.7896(6) 0.0208(8) Uani 1 1 d . . .
C5 C 0.1966(2) -0.1265(2) 1.2011(6) 0.0230(8) Uani 1 1 d . . .
O6 O 0.04692(14) 0.07676(17) 0.5904(5) 0.0259(7) Uani 0.50 1 d P A 1
N1 N 0.04692(14) 0.07676(17) 0.5904(5) 0.0259(7) Uani 0.50 1 d PD . 2
C6 C 0.0000 0.0433(3) 0.5000 0.0216(11) Uani 1 2 d SD . 2
C7 C 0.0474(4) 0.1539(5) 0.5898(18) 0.047(3) Uani 0.50 1 d PD . 2
H7 H 0.0816 0.1801 0.6535 0.057 Uiso 0.50 1 calc PR . 2
C8 C 0.0000 0.1944(7) 0.5000 0.063(6) Uani 0.50 2 d SPD . 2
H8 H 0.0000 0.2485 0.5000 0.075 Uiso 0.50 2 calc SPR . 2
N2 N 0.3382(2) 0.0000 0.4756(8) 0.0262(11) Uani 1 2 d S . .
C9 C 0.3693(2) 0.0645(3) 0.4806(11) 0.0506(16) Uani 1 1 d . . .
H9 H 0.3475 0.1112 0.4767 0.061 Uiso 1 1 calc R . .
C10 C 0.4328(3) 0.0670(3) 0.4914(14) 0.061(2) Uani 1 1 d . . .
H10 H 0.4532 0.1148 0.4953 0.073 Uiso 1 1 calc R . .
C11 C 0.4663(3) 0.0000 0.4966(12) 0.0357(15) Uani 1 2 d S . .
O2W O 0.3422(5) 0.0000 1.0017(14) 0.101(3) Uani 1 2 d S . .
O3W O 0.4121(6) 0.1369(8) 1.015(2) 0.094(4) Uiso 0.50 1 d P . .
O4W O 0.0818(7) -0.2577(8) 1.296(2) 0.102(4) Uiso 0.50 1 d P . .
O4W' O 0.0441(15) -0.2138(19) 1.160(5) 0.115(10) Uiso 0.25 1 d P . .
O5W O 0.0882(12) -0.2433(13) 1.686(5) 0.176(9) Uiso 0.50 1 d P . .
O6W O 0.478(4) 0.0000 0.984(16) 0.35(4) Uiso 0.50 2 d SP . .

loop_
_atom_site_aniso_label
_atom_site_aniso_U_11
_atom_site_aniso_U_22
_atom_site_aniso_U_33
_atom_site_aniso_U_23
_atom_site_aniso_U_13
_atom_site_aniso_U_12
Ni2 0.0221(4) 0.0141(4) 0.0146(4) 0.000 0.0031(3) 0.000
Ni1 0.0223(4) 0.0232(4) 0.0157(4) 0.000 0.0010(3) 0.000
O1W 0.047(3) 0.069(4) 0.031(3) 0.000 0.009(2) 0.000
O1 0.029(2) 0.0144(17) 0.014(2) 0.000 0.0012(15) 0.000
O2 0.0317(17) 0.047(2) 0.0296(19) 0.0220(15) 0.0077(13) 0.0121(14)
O3 0.0335(17) 0.0314(16) 0.036(2) 0.0162(14) 0.0100(14) 0.0084(13)
O4 0.0306(16) 0.0263(15) 0.0271(17) -0.0098(13) 0.0059(12) 0.0011(12)
O5 0.0332(17) 0.0269(16) 0.040(2) -0.0140(14) 0.0131(14) -0.0078(13)
C1 0.037(2) 0.0147(17) 0.0146(19) 0.0025(14) 0.0037(16) 0.0057(15)
C2 0.029(2) 0.0168(17) 0.016(2) -0.0005(15) 0.0033(15) -0.0001(15)
C3 0.041(2) 0.0174(18) 0.0130(19) 0.0018(15) 0.0052(16) 0.0055(16)
C4 0.030(2) 0.0146(17) 0.017(2) 0.0007(14) 0.0006(15) 0.0007(15)
C5 0.036(2) 0.0156(17) 0.017(2) 0.0003(15) 0.0018(16) 0.0006(15)
O6 0.0260(16) 0.0193(15) 0.032(2) -0.0031(13) 0.0012(14) -0.0009(12)
N1 0.0260(16) 0.0193(15) 0.032(2) -0.0031(13) 0.0012(14) -0.0009(12)
C6 0.022(3) 0.020(3) 0.024(3) 0.000 0.008(2) 0.000
C7 0.046(6) 0.033(5) 0.061(8) -0.006(5) 0.001(5) -0.001(4)
C8 0.047(10) 0.029(8) 0.113(19) 0.000 0.014(10) 0.000
N2 0.028(3) 0.025(2) 0.026(3) 0.000 0.004(2) 0.000
C9 0.031(3) 0.030(3) 0.092(5) -0.004(3) 0.010(3) 0.002(2)
C10 0.034(3) 0.028(3) 0.120(7) -0.007(3) 0.010(3) -0.004(2)
C11 0.030(4) 0.031(3) 0.045(5) 0.000 0.003(3) 0.000
O2W 0.146(9) 0.091(6) 0.059(6) 0.000 -0.017(5) 0.000

loop_
_atom_type_symbol
_atom_type_description
_atom_type_scat_dispersion_real
_atom_type_scat_dispersion_imag
_atom_type_scat_source
C C 0.0033 0.0016 'International Tables Vol C Tables 4.2.6.8 and 6.1.1.4'
H H 0.0000 0.0000 'International Tables Vol C Tables 4.2.6.8 and 6.1.1.4'
N N 0.0061 0.0033 'International Tables Vol C Tables 4.2.6.8 and 6.1.1.4'
O O 0.0106 0.0060 'International Tables Vol C Tables 4.2.6.8 and 6.1.1.4'
Ni Ni 0.3393 1.1124 'International Tables Vol C Tables 4.2.6.8 and 6.1.1.4'

loop_
_geom_angle_atom_site_label_1
_geom_angle_atom_site_label_2
_geom_angle_atom_site_label_3
_geom_angle
_geom_angle_site_symmetry_1
_geom_angle_site_symmetry_3
_geom_angle_publ_flag
O3 Ni2 O3 91.2(2) 6 . ?
O3 Ni2 N2 88.04(14) 6 . ?
O3 Ni2 N2 88.04(14) . . ?
O3 Ni2 O1 93.42(12) 6 . ?
O3 Ni2 O1 93.42(12) . . ?
N2 Ni2 O1 177.91(19) . . ?
O3 Ni2 O4 176.38(12) 6 1_554 ?
O3 Ni2 O4 89.47(15) . 1_554 ?
N2 Ni2 O4 88.43(14) . 1_554 ?
O1 Ni2 O4 90.09(12) . 1_554 ?
O3 Ni2 O4 89.47(15) 6 6_554 ?
O3 Ni2 O4 176.38(12) . 6_554 ?
N2 Ni2 O4 88.43(14) . 6_554 ?
O1 Ni2 O4 90.09(12) . 6_554 ?
O4 Ni2 O4 89.62(19) 1_554 6_554 ?
O2 Ni1 O2 99.0(2) 6 . ?
O2 Ni1 O1 92.55(12) 6 . ?
O2 Ni1 O1 92.55(12) . . ?
O2 Ni1 O1W 86.97(15) 6 . ?
O2 Ni1 O1W 86.97(15) . . ?
O1 Ni1 O1W 179.3(2) . . ?
O2 Ni1 N1 170.10(14) 6 6 ?
O2 Ni1 N1 90.49(14) . 6 ?
O1 Ni1 N1 89.72(14) . 6 ?
O1W Ni1 N1 90.83(16) . 6 ?
O2 Ni1 O6 170.10(14) 6 6 ?
O2 Ni1 O6 90.49(14) . 6 ?
O1 Ni1 O6 89.72(14) . 6 ?
O1W Ni1 O6 90.83(16) . 6 ?
N1 Ni1 O6 0.00(18) 6 6 ?
O2 Ni1 O6 90.49(14) 6 . ?
O2 Ni1 O6 170.10(14) . . ?
O1 Ni1 O6 89.72(14) . . ?
O1W Ni1 O6 90.83(16) . . ?
N1 Ni1 O6 79.89(17) 6 . ?
O6 Ni1 O6 79.89(17) 6 . ?
Ni1 O1W H1W 109.9 . . ?
Ni1 O1 Ni2 116.18(19) . . ?
Ni1 O1 H1O 109.1 . . ?
Ni2 O1 H1O 109.1 . . ?
C4 O2 Ni1 134.7(3) . . ?
C4 O3 Ni2 134.5(3) . . ?
C5 O4 Ni2 128.5(3) . 1_556 ?
C5 O5 H5O 112.1 . . ?
C2 C1 C4 112.7(3) . . ?
C2 C1 C3 110.3(3) . 7_547 ?
C4 C1 C3 109.4(3) . 7_547 ?
C2 C1 H1 108.1 . . ?
C4 C1 H1 108.1 . . ?
C3 C1 H1 108.1 7_547 . ?
C1 C2 C5 112.2(3) . . ?
C1 C2 C3 110.2(3) . . ?
C5 C2 C3 108.7(3) . . ?
C1 C2 H2 108.6 . . ?
C5 C2 H2 108.6 . . ?
C3 C2 H2 108.6 . . ?
C2 C3 C1 110.6(3) . 7_547 ?
C2 C3 H3A 109.5 . . ?
C1 C3 H3A 109.5 7_547 . ?
C2 C3 H3B 109.5 . . ?
C1 C3 H3B 109.5 7_547 . ?
H3A C3 H3B 108.1 . . ?
O2 C4 O3 126.4(4) . . ?
O2 C4 C1 117.9(4) . . ?
O3 C4 C1 115.7(4) . . ?
O4 C5 O5 124.4(4) . . ?
O4 C5 C2 118.4(4) . . ?
O5 C5 C2 117.1(4) . . ?
N1 C6 C6 117.1(2) 2_556 5_556 ?
C8 C7 O5W 92.3(10) . 6_554 ?
C8 C7 H7 119.4 . . ?
O5W C7 H7 27.4 6_554 . ?
C7 C8 C7 116.8(10) 2_556 . ?
C7 C8 H8 121.6 2_556 . ?
C7 C8 H8 121.6 . . ?
C9 N2 C9 117.7(6) . 6 ?
C9 N2 Ni2 121.1(3) . . ?
C9 N2 Ni2 121.1(3) 6 . ?
N2 C9 C10 123.0(5) . . ?
N2 C9 H9 118.5 . . ?
C10 C9 H9 118.5 . . ?
C11 C10 C9 120.2(5) . . ?
C11 C10 H10 119.9 . . ?
C9 C10 H10 119.9 . . ?
C10 C11 C10 115.9(7) 6 . ?
C10 C11 C11 122.0(3) 6 5_656 ?
C10 C11 C11 122.0(3) . 5_656 ?

loop_
_geom_bond_atom_site_label_1
_geom_bond_atom_site_label_2
_geom_bond_distance
_geom_bond_site_symmetry_2
_geom_bond_publ_flag
Ni2 O3 2.035(3) 6 ?
Ni2 O3 2.035(3) . ?
Ni2 N2 2.074(5) . ?
Ni2 O1 2.075(4) . ?
Ni2 O4 2.078(3) 1_554 ?
Ni2 O4 2.078(3) 6_554 ?
Ni1 O2 2.014(3) 6 ?
Ni1 O2 2.014(3) . ?
Ni1 O1 2.036(4) . ?
Ni1 O1W 2.089(6) . ?
Ni1 N1 2.099(3) 6 ?
Ni1 O6 2.099(3) 6 ?
Ni1 O6 2.099(3) . ?
O1W H1W 0.8500 . ?
O1 H1O 0.8501 . ?
O2 C4 1.251(5) . ?
O3 C4 1.253(5) . ?
O4 C5 1.250(5) . ?
O4 Ni2 2.078(3) 1_556 ?
O5 C5 1.268(5) . ?
O5 H5O 0.8500 . ?
C1 C2 1.527(5) . ?
C1 C4 1.529(5) . ?
C1 C3 1.543(5) 7_547 ?
C1 H1 1.0000 . ?
C2 C5 1.527(5) . ?
C2 C3 1.536(5) . ?
C2 H2 1.0000 . ?
C3 C1 1.543(5) 7_547 ?
C3 H3A 0.9900 . ?
C3 H3B 0.9900 . ?
C6 N1 1.291(4) 2_556 ?
C6 C6 1.519(10) 5_556 ?
C7 C8 1.358(10) . ?
C7 O5W 1.89(3) 6_554 ?
C7 H7 0.9500 . ?
C8 C7 1.358(10) 2_556 ?
C8 H8 0.9500 . ?
N2 C9 1.323(6) . ?
N2 C9 1.323(6) 6 ?
C9 C10 1.399(8) . ?
C9 H9 0.9500 . ?
C10 C11 1.388(7) . ?
C10 H10 0.9500 . ?
C11 C10 1.388(7) 6 ?
C11 C11 1.486(14) 5_656 ?
O4W O4W' 1.42(4) . ?
O5W C7 1.89(3) 6_556 ?
O6W O6W 0.99(15) 5_657 ?

loop_
_geom_hbond_atom_site_label_D
_geom_hbond_atom_site_label_H
_geom_hbond_atom_site_label_A
_geom_hbond_distance_DH
_geom_hbond_distance_HA
_geom_hbond_distance_DA
_geom_hbond_angle_DHA
_geom_hbond_site_symmetry_A
O1W H1W O5 0.85 2.23 3.074(6) 177.6 .
O1 H1O O5 0.85 1.76 2.546(4) 153.8 1_554
O5 H5O O4W' 0.85 1.98 2.75(3) 150.1 .
O5 H5O O4W 0.85 2.02 2.832(15) 159.3 .

loop_
_geom_torsion_atom_site_label_1
_geom_torsion_atom_site_label_2
_geom_torsion_atom_site_label_3
_geom_torsion_atom_site_label_4
_geom_torsion
_geom_torsion_site_symmetry_1
_geom_torsion_site_symmetry_2
_geom_torsion_site_symmetry_3
_geom_torsion_site_symmetry_4
_geom_torsion_publ_flag
O2 Ni1 O1 Ni2 49.58(11) 6 . . . ?
O2 Ni1 O1 Ni2 -49.58(11) . . . . ?
O1W Ni1 O1 Ni2 0.000(19) . . . . ?
N1 Ni1 O1 Ni2 -140.06(8) 6 . . . ?
O6 Ni1 O1 Ni2 -140.06(8) 6 . . . ?
O6 Ni1 O1 Ni2 140.06(8) . . . . ?
O3 Ni2 O1 Ni1 -45.71(11) 6 . . . ?
O3 Ni2 O1 Ni1 45.71(11) . . . . ?
N2 Ni2 O1 Ni1 180.000(6) . . . . ?
O4 Ni2 O1 Ni1 135.19(9) 1_554 . . . ?
O4 Ni2 O1 Ni1 -135.19(9) 6_554 . . . ?
O2 Ni1 O2 C4 -59.0(5) 6 . . . ?
O1 Ni1 O2 C4 34.0(5) . . . . ?
O1W Ni1 O2 C4 -145.5(5) . . . . ?
N1 Ni1 O2 C4 123.7(5) 6 . . . ?
O6 Ni1 O2 C4 123.7(5) 6 . . . ?
O6 Ni1 O2 C4 137.1(8) . . . . ?
O3 Ni2 O3 C4 73.5(5) 6 . . . ?
N2 Ni2 O3 C4 161.4(5) . . . . ?
O1 Ni2 O3 C4 -20.0(5) . . . . ?
O4 Ni2 O3 C4 -110.1(5) 1_554 . . . ?
O4 Ni2 O3 C4 174(2) 6_554 . . . ?
C4 C1 C2 C5 -58.6(5) . . . . ?
C3 C1 C2 C5 178.8(3) 7_547 . . . ?
C4 C1 C2 C3 -179.9(3) . . . . ?
C3 C1 C2 C3 57.6(5) 7_547 . . . ?
C1 C2 C3 C1 -57.8(5) . . . 7_547 ?
C5 C2 C3 C1 178.9(3) . . . 7_547 ?
Ni1 O2 C4 O3 -10.2(8) . . . . ?
Ni1 O2 C4 C1 170.1(3) . . . . ?
Ni2 O3 C4 O2 1.3(7) . . . . ?
Ni2 O3 C4 C1 -179.0(3) . . . . ?
C2 C1 C4 O2 -6.9(5) . . . . ?
C3 C1 C4 O2 116.2(4) 7_547 . . . ?
C2 C1 C4 O3 173.4(4) . . . . ?
C3 C1 C4 O3 -63.6(5) 7_547 . . . ?
Ni2 O4 C5 O5 11.3(7) 1_556 . . . ?
Ni2 O4 C5 C2 -167.7(3) 1_556 . . . ?
C1 C2 C5 O4 -43.5(5) . . . . ?
C3 C2 C5 O4 78.5(5) . . . . ?
C1 C2 C5 O5 137.4(4) . . . . ?
C3 C2 C5 O5 -100.5(4) . . . . ?
O5W C7 C8 C7 -176.3(12) 6_554 . . 2_556 ?
O3 Ni2 N2 C9 -43.3(6) 6 . . . ?
O3 Ni2 N2 C9 -134.6(6) . . . . ?
O1 Ni2 N2 C9 91.0(6) . . . . ?
O4 Ni2 N2 C9 135.9(6) 1_554 . . . ?
O4 Ni2 N2 C9 46.2(6) 6_554 . . . ?
O3 Ni2 N2 C9 134.6(6) 6 . . 6 ?
O3 Ni2 N2 C9 43.3(6) . . . 6 ?
O1 Ni2 N2 C9 -91.0(6) . . . 6 ?
O4 Ni2 N2 C9 -46.2(6) 1_554 . . 6 ?
O4 Ni2 N2 C9 -135.9(6) 6_554 . . 6 ?
C9 N2 C9 C10 -0.2(13) 6 . . . ?
Ni2 N2 C9 C10 177.8(6) . . . . ?
N2 C9 C10 C11 0.3(13) . . . . ?
C9 C10 C11 C10 -0.3(15) . . . 6 ?
C9 C10 C11 C11 178.5(10) . . . 5_656 ?
